data_4102005
loop_
_publ_author_name
'Shuifa Qiu'
'Tao Xu'
'Juan Zhou'
'Yinlong Guo'
'Guosheng Liu'

_publ_section_title
;
 Palladium-Catalyzed Intermolecular Aminofluorination of Styrenes
;
_journal_name_full 'Journal of the American Chemical Society'
_journal_page_first 2856
_journal_page_last 2857
_journal_paper_doi 10.1021/ja909716k
_journal_volume 132
_journal_year 2010
_chemical_formula_sum 'C20 H17 F2 N O4 S2'
_chemical_formula_weight 437.47
_chemical_name_systematic
; 
 ? 
;
_space_group_IT_number 14
_symmetry_cell_setting monoclinic
_symmetry_space_group_name_Hall '-P 2ybc'
_symmetry_space_group_name_H-M 'P 1 21/c 1'
_atom_sites_solution_hydrogens geom
_atom_sites_solution_primary direct
_atom_sites_solution_secondary difmap
_audit_creation_method SHELXL-97
_cell_angle_alpha 90.00
_cell_angle_beta 100.447(2)
_cell_angle_gamma 90.00
_cell_formula_units_Z 4
_cell_length_a 14.7686(12)
_cell_length_b 7.8219(6)
_cell_length_c 17.1905(14)
_cell_measurement_reflns_used 4448
_cell_measurement_temperature 293(2)
_cell_measurement_theta_max 54.600
_cell_measurement_theta_min 4.819
_cell_volume 1952.9(3)
_computing_cell_refinement 'Bruker SMART'
_computing_data_collection 'Bruker SMART'
_computing_data_reduction 'Bruker SHELXTL'
_computing_molecular_graphics 'Bruker SHELXTL'
_computing_publication_material 'Bruker SHELXTL'
_computing_structure_refinement 'SHELXL-97 (Sheldrick, 1997)'
_computing_structure_solution 'SHELXS-97 (Sheldrick, 1990)'
_diffrn_ambient_temperature 293(2)
_diffrn_measured_fraction_theta_full 0.995
_diffrn_measured_fraction_theta_max 0.995
_diffrn_measurement_device_type 'CCD area detector'
_diffrn_measurement_method 'phi and omega scans'
_diffrn_radiation_monochromator graphite
_diffrn_radiation_source 'fine-focus sealed tube'
_diffrn_radiation_type MoK\a
_diffrn_radiation_wavelength 0.71073
_diffrn_reflns_av_R_equivalents 0.0662
_diffrn_reflns_av_sigmaI/netI 0.0481
_diffrn_reflns_limit_h_max 16
_diffrn_reflns_limit_h_min -18
_diffrn_reflns_limit_k_max 9
_diffrn_reflns_limit_k_min -7
_diffrn_reflns_limit_l_max 21
_diffrn_reflns_limit_l_min -21
_diffrn_reflns_number 10322
_diffrn_reflns_theta_full 25.99
_diffrn_reflns_theta_max 25.99
_diffrn_reflns_theta_min 2.41
_exptl_absorpt_coefficient_mu 0.319
_exptl_absorpt_correction_T_max 1.00000
_exptl_absorpt_correction_T_min 0.39995
_exptl_absorpt_correction_type empirical
_exptl_absorpt_process_details sadabs
_exptl_crystal_colour colorless
_exptl_crystal_density_diffrn 1.488
_exptl_crystal_density_method 'not measured'
_exptl_crystal_description prismatic
_exptl_crystal_F_000 904
_exptl_crystal_size_max 0.403
_exptl_crystal_size_mid 0.316
_exptl_crystal_size_min 0.286
_refine_diff_density_max 0.260
_refine_diff_density_min -0.298
_refine_diff_density_rms 0.057
_refine_ls_extinction_coef 0.0194(16)
_refine_ls_extinction_expression Fc^*^=kFc[1+0.001xFc^2^\l^3^/sin(2\q)]^-1/4^
_refine_ls_extinction_method SHELXL
_refine_ls_goodness_of_fit_ref 1.037
_refine_ls_hydrogen_treatment constr
_refine_ls_matrix_type full
_refine_ls_number_parameters 263
_refine_ls_number_reflns 3826
_refine_ls_number_restraints 0
_refine_ls_restrained_S_all 1.037
_refine_ls_R_factor_all 0.0494
_refine_ls_R_factor_gt 0.0425
_refine_ls_shift/su_max 0.064
_refine_ls_shift/su_mean 0.015
_refine_ls_structure_factor_coef Fsqd
_refine_ls_weighting_details 'calc w=1/[\s^2^(Fo^2^)+(0.0704P)^2^+0.0316P] where P=(Fo^2^+2Fc^2^)/3'
_refine_ls_weighting_scheme calc
_refine_ls_wR_factor_gt 0.1142
_refine_ls_wR_factor_ref 0.1184
_reflns_number_gt 3230
_reflns_number_total 3826
_reflns_threshold_expression >2sigma(I)
_cod_data_source_file ja909716k_si_006.cif
_cod_data_source_block cd29518
_cod_database_code 4102005

loop_
_symmetry_equiv_pos_as_xyz
'x, y, z'
'-x, y+1/2, -z+1/2'
'-x, -y, -z'
'x, -y-1/2, z-1/2'

loop_
_atom_site_label
_atom_site_type_symbol
_atom_site_fract_x
_atom_site_fract_y
_atom_site_fract_z
_atom_site_U_iso_or_equiv
_atom_site_adp_type
_atom_site_occupancy
_atom_site_symmetry_multiplicity
_atom_site_calc_flag
_atom_site_refinement_flags
_atom_site_disorder_assembly
_atom_site_disorder_group
S1 S 0.34127(3) 0.21233(6) 0.35688(3) 0.04469(17) Uani 1 1 d . . .
S2 S 0.25602(4) -0.12618(6) 0.35054(3) 0.04568(17) Uani 1 1 d . . .
F1 F 0.17432(11) 0.1687(2) 0.48408(7) 0.0802(5) Uani 1 1 d . . .
F2 F 0.05549(9) 0.30141(19) 0.41869(8) 0.0676(4) Uani 1 1 d . . .
N1 N 0.24710(10) 0.08828(19) 0.35217(8) 0.0396(4) Uani 1 1 d . . .
O1 O 0.30843(10) 0.37984(17) 0.36805(9) 0.0559(4) Uani 1 1 d . . .
O2 O 0.41186(10) 0.1395(2) 0.41391(9) 0.0619(4) Uani 1 1 d . . .
O3 O 0.33909(12) -0.16095(19) 0.32367(10) 0.0659(5) Uani 1 1 d . . .
O4 O 0.17094(11) -0.18487(17) 0.30731(9) 0.0632(4) Uani 1 1 d . . .
C1 C 0.15336(12) 0.1643(2) 0.34644(10) 0.0381(4) Uani 1 1 d . . .
H1 H 0.1116 0.0671 0.3469 0.046 Uiso 1 1 calc R . .
C2 C 0.14621(14) 0.2677(3) 0.41984(11) 0.0488(5) Uani 1 1 d . . .
H2 H 0.1823 0.3733 0.4222 0.059 Uiso 1 1 calc R . .
C3 C 0.12032(12) 0.2545(2) 0.26863(10) 0.0371(4) Uani 1 1 d . . .
C4 C 0.09629(13) 0.1563(2) 0.20089(11) 0.0463(5) Uani 1 1 d . . .
H4 H 0.0989 0.0377 0.2044 0.056 Uiso 1 1 calc R . .
C5 C 0.06865(16) 0.2332(3) 0.12854(12) 0.0560(5) Uani 1 1 d . . .
H5 H 0.0538 0.1665 0.0832 0.067 Uiso 1 1 calc R . .
C6 C 0.06294(15) 0.4083(3) 0.12301(12) 0.0564(5) Uani 1 1 d . . .
H6 H 0.0448 0.4602 0.0740 0.068 Uiso 1 1 calc R . .
C7 C 0.08401(14) 0.5055(3) 0.18972(12) 0.0538(5) Uani 1 1 d . . .
H7 H 0.0789 0.6239 0.1861 0.065 Uiso 1 1 calc R . .
C8 C 0.11269(13) 0.4301(2) 0.26217(11) 0.0455(4) Uani 1 1 d . . .
H8 H 0.1271 0.4978 0.3072 0.055 Uiso 1 1 calc R . .
C9 C 0.37456(13) 0.2051(3) 0.26401(11) 0.0460(5) Uani 1 1 d . . .
C10 C 0.45016(15) 0.1091(3) 0.25374(14) 0.0571(5) Uani 1 1 d . . .
H10 H 0.4811 0.0423 0.2949 0.069 Uiso 1 1 calc R . .
C11 C 0.47906(17) 0.1136(3) 0.18210(16) 0.0688(7) Uani 1 1 d . . .
H11 H 0.5309 0.0524 0.1750 0.083 Uiso 1 1 calc R . .
C12 C 0.43146(18) 0.2081(4) 0.12126(15) 0.0703(7) Uani 1 1 d . . .
H12 H 0.4501 0.2075 0.0724 0.084 Uiso 1 1 calc R . .
C13 C 0.35708(18) 0.3031(4) 0.13113(15) 0.0720(7) Uani 1 1 d . . .
H13 H 0.3259 0.3678 0.0893 0.086 Uiso 1 1 calc R . .
C14 C 0.32755(15) 0.3039(3) 0.20341(13) 0.0580(6) Uani 1 1 d . . .
H14 H 0.2773 0.3694 0.2108 0.070 Uiso 1 1 calc R . .
C15 C 0.26431(14) -0.1962(2) 0.44845(12) 0.0448(4) Uani 1 1 d . . .
C16 C 0.18527(17) -0.2476(3) 0.47396(15) 0.0609(6) Uani 1 1 d . . .
H16 H 0.1283 -0.2427 0.4404 0.073 Uiso 1 1 calc R . .
C17 C 0.1928(2) -0.3065(3) 0.55032(18) 0.0811(8) Uani 1 1 d . . .
H17 H 0.1404 -0.3422 0.5686 0.097 Uiso 1 1 calc R . .
C18 C 0.2765(3) -0.3133(4) 0.59956(16) 0.0854(9) Uani 1 1 d . . .
H18 H 0.2807 -0.3526 0.6511 0.102 Uiso 1 1 calc R . .
C19 C 0.3537(2) -0.2627(4) 0.57331(17) 0.0864(9) Uani 1 1 d . . .
H19 H 0.4104 -0.2683 0.6071 0.104 Uiso 1 1 calc R . .
C20 C 0.34908(17) -0.2035(3) 0.49743(14) 0.0642(6) Uani 1 1 d . . .
H20 H 0.4020 -0.1691 0.4796 0.077 Uiso 1 1 calc R . .

loop_
_atom_site_aniso_label
_atom_site_aniso_U_11
_atom_site_aniso_U_22
_atom_site_aniso_U_33
_atom_site_aniso_U_23
_atom_site_aniso_U_13
_atom_site_aniso_U_12
S1 0.0452(3) 0.0444(3) 0.0433(3) 0.00049(19) 0.0047(2) -0.0077(2)
S2 0.0602(3) 0.0328(3) 0.0449(3) 0.00010(19) 0.0119(2) 0.0005(2)
F1 0.1163(12) 0.0890(10) 0.0371(7) 0.0033(6) 0.0188(7) 0.0228(8)
F2 0.0654(8) 0.0813(9) 0.0616(8) -0.0185(7) 0.0256(7) 0.0060(6)
N1 0.0438(8) 0.0321(8) 0.0429(8) 0.0014(6) 0.0076(7) -0.0026(6)
O1 0.0605(9) 0.0405(8) 0.0680(9) -0.0089(6) 0.0150(7) -0.0121(6)
O2 0.0516(9) 0.0774(11) 0.0524(8) 0.0083(7) -0.0023(7) -0.0046(7)
O3 0.0866(11) 0.0491(8) 0.0726(10) 0.0068(7) 0.0428(9) 0.0143(8)
O4 0.0837(11) 0.0358(7) 0.0621(9) -0.0032(6) -0.0082(8) -0.0110(7)
C1 0.0426(10) 0.0345(9) 0.0381(9) -0.0019(7) 0.0101(8) -0.0047(7)
C2 0.0587(12) 0.0506(11) 0.0393(10) -0.0042(8) 0.0142(9) -0.0013(9)
C3 0.0380(9) 0.0389(9) 0.0359(9) -0.0023(7) 0.0105(7) -0.0015(7)
C4 0.0566(12) 0.0398(10) 0.0435(10) -0.0045(8) 0.0117(9) -0.0014(9)
C5 0.0693(14) 0.0616(14) 0.0362(10) -0.0060(9) 0.0075(10) 0.0041(11)
C6 0.0621(13) 0.0641(14) 0.0429(11) 0.0110(10) 0.0093(10) 0.0112(10)
C7 0.0582(13) 0.0445(11) 0.0583(13) 0.0076(9) 0.0094(10) 0.0073(9)
C8 0.0522(11) 0.0393(10) 0.0448(10) -0.0029(8) 0.0083(9) -0.0005(8)
C9 0.0422(10) 0.0479(11) 0.0488(11) 0.0043(8) 0.0106(9) -0.0102(8)
C10 0.0542(12) 0.0523(13) 0.0671(14) 0.0076(10) 0.0175(11) -0.0017(10)
C11 0.0678(15) 0.0625(15) 0.0843(18) -0.0010(13) 0.0356(14) -0.0052(12)
C12 0.0748(17) 0.0841(18) 0.0580(14) 0.0023(13) 0.0286(13) -0.0209(14)
C13 0.0648(15) 0.0935(19) 0.0573(14) 0.0238(13) 0.0100(12) -0.0159(13)
C14 0.0464(11) 0.0688(14) 0.0596(13) 0.0183(11) 0.0118(10) -0.0036(10)
C15 0.0522(11) 0.0349(9) 0.0480(10) 0.0061(8) 0.0110(9) 0.0047(8)
C16 0.0627(13) 0.0504(12) 0.0729(15) 0.0158(11) 0.0208(12) 0.0040(10)
C17 0.100(2) 0.0695(17) 0.0863(19) 0.0254(14) 0.0495(18) 0.0084(14)
C18 0.130(3) 0.0726(17) 0.0548(15) 0.0201(13) 0.0192(17) 0.0019(17)
C19 0.102(2) 0.0762(18) 0.0693(17) 0.0237(14) -0.0160(16) -0.0078(16)
C20 0.0632(14) 0.0581(14) 0.0680(14) 0.0180(11) 0.0034(12) -0.0026(11)

loop_
_atom_type_symbol
_atom_type_description
_atom_type_scat_dispersion_real
_atom_type_scat_dispersion_imag
_atom_type_scat_source
C C 0.0033 0.0016 'International Tables Vol C Tables 4.2.6.8 and 6.1.1.4'
H H 0.0000 0.0000 'International Tables Vol C Tables 4.2.6.8 and 6.1.1.4'
N N 0.0061 0.0033 'International Tables Vol C Tables 4.2.6.8 and 6.1.1.4'
O O 0.0106 0.0060 'International Tables Vol C Tables 4.2.6.8 and 6.1.1.4'
F F 0.0171 0.0103 'International Tables Vol C Tables 4.2.6.8 and 6.1.1.4'
S S 0.1246 0.1234 'International Tables Vol C Tables 4.2.6.8 and 6.1.1.4'

loop_
_geom_angle_atom_site_label_1
_geom_angle_atom_site_label_2
_geom_angle_atom_site_label_3
_geom_angle
_geom_angle_site_symmetry_1
_geom_angle_site_symmetry_3
_geom_angle_publ_flag
O2 S1 O1 120.27(9) . . ?
O2 S1 N1 107.41(8) . . ?
O1 S1 N1 103.78(8) . . ?
O2 S1 C9 108.94(10) . . ?
O1 S1 C9 108.13(9) . . ?
N1 S1 C9 107.61(8) . . ?
O3 S2 O4 120.43(10) . . ?
O3 S2 N1 105.80(8) . . ?
O4 S2 N1 105.50(8) . . ?
O3 S2 C15 109.88(9) . . ?
O4 S2 C15 107.68(9) . . ?
N1 S2 C15 106.70(8) . . ?
C1 N1 S2 118.05(11) . . ?
C1 N1 S1 121.38(11) . . ?
S2 N1 S1 120.53(9) . . ?
N1 C1 C3 112.99(14) . . ?
N1 C1 C2 111.14(15) . . ?
C3 C1 C2 115.27(15) . . ?
N1 C1 H1 105.5 . . ?
C3 C1 H1 105.5 . . ?
C2 C1 H1 105.5 . . ?
F1 C2 F2 106.18(16) . . ?
F1 C2 C1 108.47(16) . . ?
F2 C2 C1 107.91(16) . . ?
F1 C2 H2 111.4 . . ?
F2 C2 H2 111.4 . . ?
C1 C2 H2 111.4 . . ?
C8 C3 C4 118.61(17) . . ?
C8 C3 C1 122.90(15) . . ?
C4 C3 C1 118.49(16) . . ?
C5 C4 C3 120.42(18) . . ?
C5 C4 H4 119.8 . . ?
C3 C4 H4 119.8 . . ?
C6 C5 C4 120.18(19) . . ?
C6 C5 H5 119.9 . . ?
C4 C5 H5 119.9 . . ?
C7 C6 C5 119.71(19) . . ?
C7 C6 H6 120.1 . . ?
C5 C6 H6 120.1 . . ?
C6 C7 C8 120.59(19) . . ?
C6 C7 H7 119.7 . . ?
C8 C7 H7 119.7 . . ?
C7 C8 C3 120.46(18) . . ?
C7 C8 H8 119.8 . . ?
C3 C8 H8 119.8 . . ?
C10 C9 C14 121.01(19) . . ?
C10 C9 S1 119.96(16) . . ?
C14 C9 S1 118.92(16) . . ?
C11 C10 C9 119.3(2) . . ?
C11 C10 H10 120.4 . . ?
C9 C10 H10 120.4 . . ?
C12 C11 C10 119.9(2) . . ?
C12 C11 H11 120.0 . . ?
C10 C11 H11 120.0 . . ?
C13 C12 C11 121.0(2) . . ?
C13 C12 H12 119.5 . . ?
C11 C12 H12 119.5 . . ?
C12 C13 C14 120.3(2) . . ?
C12 C13 H13 119.9 . . ?
C14 C13 H13 119.8 . . ?
C9 C14 C13 118.5(2) . . ?
C9 C14 H14 120.8 . . ?
C13 C14 H14 120.8 . . ?
C16 C15 C20 121.4(2) . . ?
C16 C15 S2 118.72(17) . . ?
C20 C15 S2 119.82(16) . . ?
C15 C16 C17 118.3(3) . . ?
C15 C16 H16 120.9 . . ?
C17 C16 H16 120.9 . . ?
C18 C17 C16 120.8(3) . . ?
C18 C17 H17 119.6 . . ?
C16 C17 H17 119.6 . . ?
C19 C18 C17 120.1(2) . . ?
C19 C18 H18 119.9 . . ?
C17 C18 H18 119.9 . . ?
C18 C19 C20 120.9(3) . . ?
C18 C19 H19 119.6 . . ?
C20 C19 H19 119.6 . . ?
C19 C20 C15 118.5(2) . . ?
C19 C20 H20 120.7 . . ?
C15 C20 H20 120.7 . . ?

loop_
_geom_bond_atom_site_label_1
_geom_bond_atom_site_label_2
_geom_bond_distance
_geom_bond_site_symmetry_2
_geom_bond_publ_flag
S1 O2 1.4151(15) . ?
S1 O1 1.4221(14) . ?
S1 N1 1.6857(15) . ?
S1 C9 1.7546(19) . ?
S2 O3 1.4135(15) . ?
S2 O4 1.4154(16) . ?
S2 N1 1.6833(15) . ?
S2 C15 1.753(2) . ?
F1 C2 1.351(2) . ?
F2 C2 1.362(2) . ?
N1 C1 1.493(2) . ?
C1 C3 1.512(2) . ?
C1 C2 1.518(2) . ?
C1 H1 0.9800 . ?
C2 H2 0.9800 . ?
C3 C8 1.381(3) . ?
C3 C4 1.386(2) . ?
C4 C5 1.375(3) . ?
C4 H4 0.9300 . ?
C5 C6 1.375(3) . ?
C5 H5 0.9300 . ?
C6 C7 1.364(3) . ?
C6 H6 0.9300 . ?
C7 C8 1.374(3) . ?
C7 H7 0.9300 . ?
C8 H8 0.9300 . ?
C9 C10 1.383(3) . ?
C9 C14 1.379(3) . ?
C10 C11 1.375(3) . ?
C10 H10 0.9300 . ?
C11 C12 1.367(4) . ?
C11 H11 0.9300 . ?
C12 C13 1.362(4) . ?
C12 H12 0.9300 . ?
C13 C14 1.389(3) . ?
C13 H13 0.9300 . ?
C14 H14 0.9300 . ?
C15 C16 1.379(3) . ?
C15 C20 1.377(3) . ?
C16 C17 1.376(4) . ?
C16 H16 0.9300 . ?
C17 C18 1.367(4) . ?
C17 H17 0.9300 . ?
C18 C19 1.358(4) . ?
C18 H18 0.9300 . ?
C19 C20 1.374(3) . ?
C19 H19 0.9300 . ?
C20 H20 0.9300 . ?

loop_
_geom_torsion_atom_site_label_1
_geom_torsion_atom_site_label_2
_geom_torsion_atom_site_label_3
_geom_torsion_atom_site_label_4
_geom_torsion
_geom_torsion_site_symmetry_1
_geom_torsion_site_symmetry_2
_geom_torsion_site_symmetry_3
_geom_torsion_site_symmetry_4
_geom_torsion_publ_flag
O3 S2 N1 C1 156.04(13) . . . . ?
O4 S2 N1 C1 27.38(14) . . . . ?
C15 S2 N1 C1 -86.96(14) . . . . ?
O3 S2 N1 S1 -21.83(13) . . . . ?
O4 S2 N1 S1 -150.49(11) . . . . ?
C15 S2 N1 S1 95.17(11) . . . . ?
O2 S1 N1 C1 138.28(13) . . . . ?
O1 S1 N1 C1 9.90(15) . . . . ?
C9 S1 N1 C1 -104.56(14) . . . . ?
O2 S1 N1 S2 -43.91(12) . . . . ?
O1 S1 N1 S2 -172.29(10) . . . . ?
C9 S1 N1 S2 73.25(12) . . . . ?
S2 N1 C1 C3 -110.15(14) . . . . ?
S1 N1 C1 C3 67.71(17) . . . . ?
S2 N1 C1 C2 118.46(14) . . . . ?
S1 N1 C1 C2 -63.69(18) . . . . ?
N1 C1 C2 F1 -52.4(2) . . . . ?
C3 C1 C2 F1 177.43(16) . . . . ?
N1 C1 C2 F2 -166.98(14) . . . . ?
C3 C1 C2 F2 62.8(2) . . . . ?
N1 C1 C3 C8 -108.91(18) . . . . ?
C2 C1 C3 C8 20.4(2) . . . . ?
N1 C1 C3 C4 71.4(2) . . . . ?
C2 C1 C3 C4 -159.33(17) . . . . ?
C8 C3 C4 C5 2.3(3) . . . . ?
C1 C3 C4 C5 -177.97(17) . . . . ?
C3 C4 C5 C6 -1.2(3) . . . . ?
C4 C5 C6 C7 -0.6(3) . . . . ?
C5 C6 C7 C8 1.3(3) . . . . ?
C6 C7 C8 C3 -0.2(3) . . . . ?
C4 C3 C8 C7 -1.6(3) . . . . ?
C1 C3 C8 C7 178.70(17) . . . . ?
O2 S1 C9 C10 11.55(19) . . . . ?
O1 S1 C9 C10 143.86(16) . . . . ?
N1 S1 C9 C10 -104.61(17) . . . . ?
O2 S1 C9 C14 -164.77(16) . . . . ?
O1 S1 C9 C14 -32.46(19) . . . . ?
N1 S1 C9 C14 79.07(18) . . . . ?
C14 C9 C10 C11 0.5(3) . . . . ?
S1 C9 C10 C11 -175.75(17) . . . . ?
C9 C10 C11 C12 -2.0(3) . . . . ?
C10 C11 C12 C13 2.2(4) . . . . ?
C11 C12 C13 C14 -0.8(4) . . . . ?
C10 C9 C14 C13 0.9(3) . . . . ?
S1 C9 C14 C13 177.15(18) . . . . ?
C12 C13 C14 C9 -0.7(4) . . . . ?
O3 S2 C15 C16 -150.66(17) . . . . ?
O4 S2 C15 C16 -17.78(19) . . . . ?
N1 S2 C15 C16 95.08(17) . . . . ?
O3 S2 C15 C20 27.5(2) . . . . ?
O4 S2 C15 C20 160.35(17) . . . . ?
N1 S2 C15 C20 -86.79(18) . . . . ?
C20 C15 C16 C17 0.3(3) . . . . ?
S2 C15 C16 C17 178.35(18) . . . . ?
C15 C16 C17 C18 0.2(4) . . . . ?
C16 C17 C18 C19 -0.5(4) . . . . ?
C17 C18 C19 C20 0.3(5) . . . . ?
C18 C19 C20 C15 0.1(4) . . . . ?
C16 C15 C20 C19 -0.4(4) . . . . ?
S2 C15 C20 C19 -178.5(2) . . . . ?
